data_7200656
loop_
_publ_author_name
'Garcia, Humberto C.'
'Diniz, Renata'
'Yoshida, Maria I.'
'de Oliveira, Luiz Fernando C.'

_publ_section_title
;
 An intriguing hydrogen bond arrangement of polymeric 1D chains of
 4,4&#x2032;-bipyridine coordinated to Co2+, Ni2+, Cu2+ and Zn2+ ions
 having barbiturate as counterions in a 3D network
;
_journal_issue 5
_journal_name_full CrystEngComm
_journal_page_first 881
_journal_paper_doi 10.1039/b819693a
_journal_volume 11
_journal_year 2009
_chemical_formula_moiety 'C10 H16 N2 Ni O4, 2(C4 H3 N2 O3), 6(H2 O)'
_chemical_formula_sum 'C18 H34 N6 Ni O16'
_chemical_formula_weight 649.22
_chemical_name_common
;
tetraaquanickel(II)-4,4'-bipyridine barbiturate hexahydrate
;
_chemical_name_systematic
;
tetraaquanickel(II)-4,4'-bipyridine barbiturate hexahydrate
;
_space_group_IT_number 179
_symmetry_cell_setting hexagonal
_symmetry_Int_Tables_number 179
_symmetry_space_group_name_Hall 'P 65 2 (0 0 1)'
_symmetry_space_group_name_H-M 'P 65 2 2'
_atom_sites_solution_hydrogens geom
_atom_sites_solution_primary direct
_atom_sites_solution_secondary difmap
_audit_creation_date 'Dec 17 16:01:44 2008'
_audit_creation_method 'WinGX routine CIF_UPDATE'
_cell_angle_alpha 90.000
_cell_angle_beta 90.000
_cell_angle_gamma 120.000
_cell_formula_units_Z 6
_cell_length_a 11.453(2)
_cell_length_b 11.453(2)
_cell_length_c 36.912(4)
_cell_measurement_temperature 298(2)
_cell_volume 4193.1(11)
_computing_cell_refinement 'DIRAX (Duisenberg, 1992)'
_computing_data_collection 'COLLECT (Enraf-Nonius, 1997-2000)'
_computing_data_reduction 'EVALCCD (Duisenber et al., 2003)'
_computing_molecular_graphics 'ORTEP 3 FOR WINDOWS (Farrugia, 1997)'
_computing_publication_material 'PLATON (Spek, 1990)'
_computing_structure_refinement 'SHELXL-97 (Sheldrick, 1997)'
_computing_structure_solution 'SHELXL-97 (Sheldrick, 1997)'
_diffrn_ambient_temperature 298(2)
_diffrn_measured_fraction_theta_full 0.000
_diffrn_measured_fraction_theta_max 0.981
_diffrn_radiation_monochromator graphite
_diffrn_radiation_source 'fine-focus sealed tube'
_diffrn_radiation_type MoK\a
_diffrn_radiation_wavelength 0.71073
_diffrn_reflns_av_R_equivalents 0.0474
_diffrn_reflns_av_sigmaI/netI 0.0501
_diffrn_reflns_limit_h_max 14
_diffrn_reflns_limit_h_min -14
_diffrn_reflns_limit_k_max 14
_diffrn_reflns_limit_k_min -14
_diffrn_reflns_limit_l_max 47
_diffrn_reflns_limit_l_min -47
_diffrn_reflns_number 16434
_diffrn_reflns_theta_full 0.50
_diffrn_reflns_theta_max 27.49
_diffrn_reflns_theta_min 5.25
_exptl_absorpt_coefficient_mu 0.7800
_exptl_absorpt_correction_T_max 0.9007
_exptl_absorpt_correction_T_min 0.7903
_exptl_absorpt_correction_type gaussian
_exptl_absorpt_process_details
;
a grid of 8 x 8 x 8 = 512 sampling points was used
;
_exptl_crystal_colour green
_exptl_crystal_density_diffrn 1.543
_exptl_crystal_density_meas ?
_exptl_crystal_density_method .
_exptl_crystal_description prismatic
_exptl_crystal_F_000 2040
_exptl_crystal_size_max 0.32
_exptl_crystal_size_mid 0.27
_exptl_crystal_size_min 0.15
_refine_diff_density_max 0.469
_refine_diff_density_min -0.350
_refine_diff_density_rms 0.056
_refine_ls_abs_structure_details 'Flack H D (1983), Acta Cryst. A39, 876-881'
_refine_ls_abs_structure_Flack 0.05(3)
_refine_ls_extinction_coef none
_refine_ls_extinction_method none
_refine_ls_goodness_of_fit_ref 1.038
_refine_ls_hydrogen_treatment constr
_refine_ls_matrix_type full
_refine_ls_number_parameters 203
_refine_ls_number_reflns 3137
_refine_ls_number_restraints 0
_refine_ls_restrained_S_all 1.038
_refine_ls_R_factor_all 0.0773
_refine_ls_R_factor_gt 0.0512
_refine_ls_shift/su_max 0.000
_refine_ls_shift/su_mean 0.000
_refine_ls_structure_factor_coef Fsqd
_refine_ls_weighting_details 'calc w=1/[\s^2^(Fo^2^)+(0.0614P)^2^+2.7232P] where P=(Fo^2^+2Fc^2^)/3'
_refine_ls_weighting_scheme calc
_refine_ls_wR_factor_gt 0.1150
_refine_ls_wR_factor_ref 0.1284
_reflns_number_gt 2401
_reflns_number_total 3137
_reflns_threshold_expression >2sigma(I)
_cod_data_source_file b819693a.txt
_cod_data_source_block HBNIBI
_cod_depositor_comments
;
The following automatic conversions were performed:
'_symmetry_cell_setting' value 'Hexagonal' changed to 'hexagonal'
according to '/home/saulius/struct/CIF-dictionaries/cif_core.dic'
dictionary named 'cif_core.dic' version 2.4.1 from 2010-06-29.

Automatic conversion script
Id: cif_fix_enum 1527 2010-12-29 10:47:43Z saulius 
;
_cod_original_cell_volume 4193(3)
_cod_original_sg_symbol_Hall 'P 65 2 ( 0 0 1)'
_cod_database_code 7200656
_exptl_absorpt_correction_t_ave 0.8516

loop_
_symmetry_equiv_pos_as_xyz
'x, y, z'
'-x, -y, z+1/2'
'-y, -x, -z+1/6'
'y, x, -z+2/3'
'x-y, -y, -z'
'-x+y, y, -z+1/2'
'x, x-y, -z+5/6'
'-x, -x+y, -z+1/3'
'-y, x-y, z+2/3'
'y, -x+y, z+1/6'
'x-y, x, z+5/6'
'-x+y, -x, z+1/3'

loop_
_atom_site_label
_atom_site_type_symbol
_atom_site_fract_x
_atom_site_fract_y
_atom_site_fract_z
_atom_site_U_iso_or_equiv
_atom_site_adp_type
_atom_site_occupancy
_atom_site_symmetry_multiplicity
_atom_site_calc_flag
_atom_site_refinement_flags
_atom_site_disorder_assembly
_atom_site_disorder_group
Ni Ni 0.06979(5) 0.0000 0.0000 0.03197(19) Uani 1 2 d S . .
N1 N -0.1183(3) 0.0000 0.0000 0.0338(9) Uani 1 2 d S . .
N2 N -0.7432(3) 0.0000 0.0000 0.0358(10) Uani 1 2 d S . .
N3 N 0.3574(3) 0.8275(4) 0.09500(9) 0.0444(8) Uani 1 1 d . . .
H3N H 0.3964 0.9101 0.1020 0.053 Uiso 1 1 calc R . .
N4 N 0.7065(3) 0.1046(3) 0.09379(9) 0.0432(8) Uani 1 1 d . . .
H4N H 0.6668 0.0217 0.1006 0.052 Uiso 1 1 calc R . .
O1 O -0.0139(3) -0.1691(3) 0.03206(7) 0.0446(7) Uani 1 1 d . . .
H1A H 0.0365 -0.1673 0.0493 0.067 Uiso 1 1 d R . .
H1B H -0.0373 -0.2386 0.0205 0.067 Uiso 1 1 d R . .
O2 O 0.1229(3) 0.1183(3) 0.04612(6) 0.0501(7) Uani 1 1 d . . .
H2A H 0.2021 0.1716 0.0527 0.075 Uiso 1 1 d R . .
H2B H 0.0609 0.1236 0.0559 0.075 Uiso 1 1 d R . .
O3 O 0.1662(2) 0.8338(2) 0.0833 0.0489(12) Uani 1 2 d S . .
O4 O 0.5496(3) 0.8268(4) 0.10971(12) 0.0849(13) Uani 1 1 d . . .
O5 O 0.90033(18) 0.09967(18) 0.0833 0.0375(9) Uani 1 2 d S . .
O6 O 0.5112(4) 0.1073(4) 0.10459(14) 0.0959(14) Uani 1 1 d . . .
O7 O 0.3680(4) 0.2562(6) 0.08002(12) 0.1202(19) Uani 1 1 d . . .
H7A H 0.4028 0.2189 0.0864 0.180 Uiso 1 1 d R . .
H7B H 0.4197 0.3208 0.0665 0.180 Uiso 1 1 d R . .
O8 O 0.9186(7) 0.5978(5) -0.00422(15) 0.066(3) Uani 0.601(13) 1 d P . .
H8A H 0.9145 0.5710 0.0120 0.099 Uiso 1 1 d R . .
H8B H 0.8719 0.5862 -0.0178 0.099 Uiso 1 1 d R . .
O8A O 0.7966(18) 0.5884(13) 0.0087(5) 0.139(9) Uani 0.399(13) 1 d P . .
O9 O 0.5812(8) 0.5114(9) 0.02498(18) 0.197(3) Uani 1 1 d . . .
H9A H 0.4998 0.4772 0.0183 0.296 Uiso 1 1 d R . .
H9B H 0.6359 0.5628 0.0432 0.296 Uiso 1 1 d R . .
C1 C -0.2334(4) -0.1061(4) 0.01192(10) 0.0408(10) Uani 1 1 d . . .
H1 H -0.2306 -0.1812 0.0204 0.049 Uiso 1 1 calc R . .
C2 C -0.3561(4) -0.1094(4) 0.01227(10) 0.0411(10) Uani 1 1 d . . .
H2 H -0.4327 -0.1858 0.0208 0.049 Uiso 1 1 calc R . .
C3 C -0.3658(4) 0.0000 0.0000 0.0344(11) Uani 1 2 d S . .
C4 C -0.7386(4) -0.1141(4) -0.00420(11) 0.0413(9) Uani 1 1 d . . .
H4 H -0.8195 -0.1945 -0.0072 0.050 Uiso 1 1 calc R . .
C5 C -0.6193(4) -0.1183(4) -0.00428(10) 0.0410(9) Uani 1 1 d . . .
H5 H -0.6217 -0.2000 -0.0072 0.049 Uiso 1 1 calc R . .
C6 C -0.4963(4) 0.0000 0.0000 0.0360(12) Uani 1 2 d S . .
C7 C 0.2288(3) 0.7712(3) 0.0833 0.0352(13) Uani 1 2 d S . .
C8 C 0.4317(5) 0.7616(5) 0.09660(13) 0.0569(12) Uani 1 1 d . . .
C9 C 0.3694(3) 0.6306(3) 0.0833 0.068(2) Uani 1 2 d S . .
H9 H 0.4163 0.5838 0.0833 0.082 Uiso 1 2 calc SR . .
C10 C 0.8380(3) 0.1620(3) 0.0833 0.0328(13) Uani 1 2 d S . .
C11 C 0.6307(5) 0.1703(5) 0.09424(15) 0.0635(14) Uani 1 1 d . . .
C12 C 0.6963(4) 0.3037(4) 0.0833 0.082(3) Uani 1 2 d S . .
H12 H 0.6493 0.3505 0.0833 0.098 Uiso 1 2 calc SR . .

loop_
_atom_site_aniso_label
_atom_site_aniso_U_11
_atom_site_aniso_U_22
_atom_site_aniso_U_33
_atom_site_aniso_U_23
_atom_site_aniso_U_13
_atom_site_aniso_U_12
Ni 0.0230(2) 0.0367(4) 0.0408(3) -0.0018(3) -0.00090(14) 0.0184(2)
N1 0.0267(15) 0.036(3) 0.0417(19) -0.0029(19) -0.0014(10) 0.0180(13)
N2 0.0276(16) 0.043(3) 0.042(2) -0.006(2) -0.0029(11) 0.0215(14)
N3 0.039(2) 0.040(2) 0.0593(19) -0.0020(15) -0.0028(16) 0.0229(17)
N4 0.036(2) 0.034(2) 0.0582(19) -0.0062(15) 0.0031(16) 0.0160(17)
O1 0.0350(15) 0.0452(17) 0.0555(14) 0.0058(12) -0.0052(12) 0.0214(14)
O2 0.0331(15) 0.065(2) 0.0549(14) -0.0192(13) -0.0029(11) 0.0261(14)
O3 0.056(2) 0.056(2) 0.049(2) -0.0103(17) -0.0103(17) 0.038(3)
O4 0.036(2) 0.059(2) 0.156(4) 0.028(2) -0.013(2) 0.0206(18)
O5 0.0304(17) 0.0304(17) 0.055(2) 0.0047(13) 0.0047(13) 0.0176(19)
O6 0.037(2) 0.070(3) 0.176(4) -0.040(3) 0.013(2) 0.023(2)
O7 0.070(3) 0.141(5) 0.111(3) -0.028(3) -0.008(3) 0.023(3)
O8 0.076(5) 0.058(4) 0.064(4) -0.010(3) -0.023(3) 0.035(3)
O8A 0.142(17) 0.084(9) 0.183(14) 0.013(9) -0.054(13) 0.050(9)
O9 0.182(7) 0.261(9) 0.165(5) -0.079(6) -0.068(5) 0.123(7)
C1 0.030(2) 0.035(2) 0.064(2) 0.0064(17) -0.0003(16) 0.0214(19)
C2 0.026(2) 0.041(2) 0.058(2) 0.0050(18) 0.0028(16) 0.0183(19)
C3 0.0264(18) 0.046(3) 0.037(2) -0.004(2) -0.0021(12) 0.0228(17)
C4 0.028(2) 0.040(2) 0.059(2) -0.0040(19) -0.0039(18) 0.0190(18)
C5 0.0292(19) 0.044(2) 0.058(2) -0.0130(18) -0.0064(19) 0.0248(18)
C6 0.029(2) 0.052(3) 0.034(2) 0.000(2) -0.0002(12) 0.0262(17)
C7 0.036(2) 0.036(2) 0.035(2) -0.0011(18) -0.0011(18) 0.019(3)
C8 0.033(3) 0.050(3) 0.093(3) 0.027(2) 0.011(2) 0.026(2)
C9 0.040(3) 0.040(3) 0.128(6) 0.021(3) 0.021(3) 0.022(4)
C10 0.028(2) 0.028(2) 0.036(3) -0.0048(18) -0.0048(18) 0.010(3)
C11 0.038(3) 0.045(3) 0.104(4) -0.030(3) -0.008(3) 0.017(3)
C12 0.045(4) 0.045(4) 0.168(8) -0.037(4) -0.037(4) 0.031(4)

loop_
_atom_type_symbol
_atom_type_description
_atom_type_scat_dispersion_real
_atom_type_scat_dispersion_imag
_atom_type_scat_source
C C 0.0033 0.0016 'International Tables Vol C Tables 4.2.6.8 and 6.1.1.4'
H H 0.0000 0.0000 'International Tables Vol C Tables 4.2.6.8 and 6.1.1.4'
Ni Ni 0.3393 1.1124 'International Tables Vol C Tables 4.2.6.8 and 6.1.1.4'
N N 0.0061 0.0033 'International Tables Vol C Tables 4.2.6.8 and 6.1.1.4'
O O 0.0106 0.0060 'International Tables Vol C Tables 4.2.6.8 and 6.1.1.4'

loop_
_exptl_crystal_face_index_h
_exptl_crystal_face_index_k
_exptl_crystal_face_index_l
_exptl_crystal_face_perp_dist
2 0 -3 0.1490
0 2 -3 0.1540
0 0 1 0.0600
0 0 -1 0.0910
-1 2 -3 0.1760
-2 2 -3 0.1690
-1 0 -1 0.1820
0 -1 2 0.1080
1 -1 1 0.1650

loop_
_geom_angle_atom_site_label_1
_geom_angle_atom_site_label_2
_geom_angle_atom_site_label_3
_geom_angle
_geom_angle_site_symmetry_1
_geom_angle_site_symmetry_3
_geom_angle_publ_flag
O1 Ni O1 179.46(15) 5 . ?
O1 Ni O2 90.55(11) 5 . ?
O1 Ni O2 89.46(11) . . ?
O1 Ni O2 89.46(11) 5 5 ?
O1 Ni O2 90.56(11) . 5 ?
O2 Ni O2 176.18(16) . 5 ?
O1 Ni N2 89.83(7) 5 1_655 ?
O1 Ni N2 89.64(7) . 1_655 ?
O2 Ni N2 91.87(8) . 1_655 ?
O2 Ni N2 91.94(8) 5 1_655 ?
O1 Ni N1 90.17(7) 5 . ?
O1 Ni N1 90.36(7) . . ?
O2 Ni N1 88.13(8) . . ?
O2 Ni N1 88.06(8) 5 . ?
N2 Ni N1 180.0 1_655 . ?
C1 N1 C1 116.2(4) . 5 ?
C1 N1 Ni 121.9(2) . . ?
C1 N1 Ni 122.0(2) 5 . ?
C4 N2 C4 116.6(4) 5 . ?
C4 N2 Ni 121.6(2) 5 1_455 ?
C4 N2 Ni 121.7(2) . 1_455 ?
C7 N3 C8 124.8(4) . . ?
C10 N4 C11 125.0(4) . . ?
N1 C1 C2 123.3(4) . . ?
C1 C2 C3 120.7(4) . . ?
C2 C3 C2 115.8(5) 5 . ?
C2 C3 C6 122.1(2) 5 . ?
C2 C3 C6 122.2(2) . . ?
N2 C4 C5 123.4(4) . . ?
C4 C5 C6 120.0(4) . . ?
C5 C6 C5 116.6(5) . 5 ?
C5 C6 C3 121.7(2) . . ?
C5 C6 C3 121.7(2) 5 . ?
O3 C7 N3 122.1(3) . . ?
O3 C7 N3 122.2(3) . 3_665 ?
N3 C7 N3 115.8(5) . 3_665 ?
O4 C8 C9 126.3(5) . . ?
O4 C8 N3 117.1(4) . . ?
C9 C8 N3 116.6(4) . . ?
C8 C9 C8 121.3(6) 3_665 . ?
O5 C10 N4 122.6(2) . . ?
O5 C10 N4 122.7(2) . 3_665 ?
N4 C10 N4 114.7(5) . 3_665 ?
O6 C11 C12 124.1(5) . . ?
O6 C11 N4 119.1(5) . . ?
C12 C11 N4 116.7(5) . . ?
C11 C12 C11 121.8(6) 3_665 . ?

loop_
_geom_bond_atom_site_label_1
_geom_bond_atom_site_label_2
_geom_bond_distance
_geom_bond_site_symmetry_2
_geom_bond_publ_flag
Ni O1 2.051(3) 5 ?
Ni O1 2.051(3) . ?
Ni O2 2.071(2) . ?
Ni O2 2.071(2) 5 ?
Ni N2 2.140(4) 1_655 ?
Ni N1 2.152(4) . ?
N1 C1 1.343(4) . ?
N1 C1 1.344(4) 5 ?
N2 C4 1.343(4) 5 ?
N2 C4 1.344(4) . ?
N2 Ni 2.140(4) 1_455 ?
N3 C7 1.350(4) . ?
N3 C8 1.392(6) . ?
N4 C10 1.362(4) . ?
N4 C11 1.406(6) . ?
O3 C7 1.241(7) . ?
O4 C8 1.268(6) . ?
O5 C10 1.236(6) . ?
O6 C11 1.244(6) . ?
O8 O8A 1.427(19) . ?
C1 C2 1.386(5) . ?
C2 C3 1.389(5) . ?
C3 C2 1.388(5) 5 ?
C3 C6 1.493(7) . ?
C4 C5 1.390(5) . ?
C5 C6 1.392(5) . ?
C6 C5 1.393(5) 5 ?
C7 N3 1.351(4) 3_665 ?
C8 C9 1.390(6) . ?
C9 C8 1.389(6) 3_665 ?
C10 N4 1.364(4) 3_665 ?
C11 C12 1.383(6) . ?
C12 C11 1.381(6) 3_665 ?

loop_
_geom_hbond_atom_site_label_D
_geom_hbond_atom_site_label_H
_geom_hbond_atom_site_label_A
_geom_hbond_distance_DH
_geom_hbond_distance_HA
_geom_hbond_distance_DA
_geom_hbond_angle_DHA
_geom_hbond_site_symmetry_A
_geom_hbond_publ_flag
O1 H1A O3 0.8500 1.9400 2.787(3) 172.00 3_655 yes
O1 H1B O8 0.8200 1.9100 2.730(9) 175.00 1_445 yes
O2 H2A O7 0.8400 1.9300 2.740(5) 162.00 . yes
O2 H2B O5 0.8200 2.0000 2.808(3) 168.00 3_565 yes
N3 H3N O6 0.8600 1.9700 2.802(7) 164.00 1_565 yes
O7 H7A O6 0.7500 2.2800 3.036(7) 179.00 . yes
O7 H7B O9 0.8400 2.5500 3.391(10) 178.00 . yes
O8 H8B O4 0.6900 2.1100 2.807(10) 177.00 11_654 yes
O9 H9A O8 0.8500 1.8600 2.706(14) 179.00 5_565 yes
C1 H1 O1 0.9300 2.4500 3.034(6) 121.00 . yes

loop_
_geom_torsion_atom_site_label_1
_geom_torsion_atom_site_label_2
_geom_torsion_atom_site_label_3
_geom_torsion_atom_site_label_4
_geom_torsion
_geom_torsion_site_symmetry_1
_geom_torsion_site_symmetry_2
_geom_torsion_site_symmetry_3
_geom_torsion_site_symmetry_4
_geom_torsion_publ_flag
O1 Ni N1 C1 -12.5(2) . . . . no
O1 Ni N1 C1 167.5(2) . . . 5_555 no
O2 Ni N1 C1 -101.9(2) . . . . no
O2 Ni N1 C1 78.1(2) . . . 5_555 no
O1 Ni N1 C1 167.5(2) 5_555 . . . no
O1 Ni N2 C4 137.0(2) . . . 5_555 no
O1 Ni N2 C4 -43.0(2) . . . . no
O2 Ni N2 C4 47.6(2) . . . 5_555 no
O2 Ni N2 C4 -132.4(2) . . . . no
Ni N1 C1 C2 -179.9(3) . . . . no
C1 N1 C1 C2 0.2(5) 5_555 . . . no
C8 N3 C7 N3 -1.8(5) . . . 3_665 no
C7 N3 C8 O4 -177.0(4) . . . . no
C7 N3 C8 C9 3.5(6) . . . . no
C8 N3 C7 O3 178.2(3) . . . . no
C10 N4 C11 C12 -0.4(6) . . . . no
C11 N4 C10 O5 -179.8(3) . . . . no
C11 N4 C10 N4 0.2(5) . . . 3_665 no
C10 N4 C11 O6 -179.6(4) . . . . no
N1 C1 C2 C3 -0.1(6) . . . . no
C1 C2 C3 C2 0.1(5) . . . 5_555 no
C1 C2 C3 C6 -180.0(3) . . . 1_455 no
O4 C8 C9 C8 179.0(5) . . . 3_665 no
N3 C8 C9 C8 -1.6(6) . . . 3_665 no
O6 C11 C12 C11 179.3(5) . . . 3_665 no
N4 C11 C12 C11 0.2(6) . . . 3_665 no
